data_4349460
loop_
_publ_author_name
'Meng, Yin-Shan'
'Wang, Chun-Hong'
'Zhang, Yi-Quan'
'Leng, Xue-Bing'
'Wang, Bing-Wu'
'Chen, Yao-Feng'
'Gao, Song'

_publ_section_title
;
 (Boratabenzene)(cyclooctatetraenyl) lanthanide complexes: a new type of
 organometallic single-ion magnet
;
_journal_issue 6
_journal_name_full 'Inorganic Chemistry Frontiers'
_journal_page_first 828
_journal_paper_doi 10.1039/C6QI00028B
_journal_volume 3
_journal_year 2016
_chemical_formula_sum 'C17 H23 B Er N'
_chemical_formula_weight 419.43
_space_group_IT_number 14
_space_group_name_Hall '-P 2ybc'
_space_group_name_H-M_alt 'P 1 21/c 1'
_symmetry_cell_setting monoclinic
_symmetry_space_group_name_H-M 'P 1 21/c 1'
_atom_sites_solution_hydrogens geom
_atom_sites_solution_primary direct
_atom_sites_solution_secondary difmap
_audit_creation_method SHELXL-97
_audit_update_record
;
2015-07-30 deposited with the CCDC.
2016-03-04 downloaded from the CCDC.
;
_cell_angle_alpha 90.00
_cell_angle_beta 101.257(4)
_cell_angle_gamma 90.00
_cell_formula_units_Z 4
_cell_length_a 17.008(4)
_cell_length_b 8.486(2)
_cell_length_c 11.489(3)
_cell_measurement_reflns_used 8145
_cell_measurement_temperature 133(2)
_cell_measurement_theta_max 30.06
_cell_measurement_theta_min 2.69
_cell_volume 1626.3(7)
_computing_cell_refinement 'Bruker SAINT'
_computing_data_collection 'Bruker APEX2'
_computing_data_reduction 'Bruker SAINT'
_computing_molecular_graphics 'Bruker SHELXTL'
_computing_publication_material 'Bruker SHELXTL'
_computing_structure_refinement 'SHELXL-97 (Sheldrick, 2008)'
_computing_structure_solution 'SHELXS-97 (Sheldrick, 2008)'
_diffrn_ambient_temperature 133(2)
_diffrn_measured_fraction_theta_full 0.997
_diffrn_measured_fraction_theta_max 0.997
_diffrn_measurement_device_type 'Bruker APEX-II CCD'
_diffrn_measurement_method '\f and \w scans'
_diffrn_radiation_monochromator graphite
_diffrn_radiation_source 'fine-focus sealed tube'
_diffrn_radiation_type MoK\a
_diffrn_radiation_wavelength 0.71073
_diffrn_reflns_av_R_equivalents 0.0309
_diffrn_reflns_av_sigmaI/netI 0.0319
_diffrn_reflns_limit_h_max 20
_diffrn_reflns_limit_h_min -21
_diffrn_reflns_limit_k_max 10
_diffrn_reflns_limit_k_min -10
_diffrn_reflns_limit_l_max 14
_diffrn_reflns_limit_l_min -14
_diffrn_reflns_number 11224
_diffrn_reflns_theta_full 27.00
_diffrn_reflns_theta_max 27.00
_diffrn_reflns_theta_min 2.44
_exptl_absorpt_coefficient_mu 5.149
_exptl_absorpt_correction_T_max 0.5770
_exptl_absorpt_correction_T_min 0.2659
_exptl_absorpt_correction_type multi-scan
_exptl_absorpt_process_details sadabs
_exptl_crystal_colour yellow
_exptl_crystal_density_diffrn 1.713
_exptl_crystal_density_method 'not measured'
_exptl_crystal_description block
_exptl_crystal_F_000 820
_exptl_crystal_size_max 0.35
_exptl_crystal_size_mid 0.25
_exptl_crystal_size_min 0.12
_refine_diff_density_max 3.588
_refine_diff_density_min -3.892
_refine_diff_density_rms 0.222
_refine_ls_extinction_method none
_refine_ls_goodness_of_fit_ref 1.023
_refine_ls_hydrogen_treatment constr
_refine_ls_matrix_type full
_refine_ls_number_parameters 183
_refine_ls_number_reflns 3545
_refine_ls_number_restraints 6
_refine_ls_restrained_S_all 1.023
_refine_ls_R_factor_all 0.0494
_refine_ls_R_factor_gt 0.0433
_refine_ls_shift/su_max 0.001
_refine_ls_shift/su_mean 0.000
_refine_ls_structure_factor_coef Fsqd
_refine_ls_weighting_details 'calc w=1/[\s^2^(Fo^2^)+(0.0900P)^2^+28.4356P] where P=(Fo^2^+2Fc^2^)/3'
_refine_ls_weighting_scheme calc
_refine_ls_wR_factor_gt 0.1419
_refine_ls_wR_factor_ref 0.1490
_reflns_number_gt 3139
_reflns_number_total 3545
_reflns_threshold_expression >2sigma(I)
_cod_data_source_file c6qi00028b2.cif
_cod_data_source_block dm12266
_cod_depositor_comments
;
The following automatic conversions were performed:

data item '_symmetry_cell_setting' value 'Monoclinic' was changed to
'monoclinic' in accordance with the
/home/saulius/struct/COD-crude-data/automatic-downloads/DataCite-retrospective/RSC/depositions/lib/dictionaries/cif_core.dic
dictionary named 'cif_core.dic' version 2.4.2 last updated on
2011-04-26.

Automatic conversion script
Id: cif_fix_values 6909 2019-04-08 15:41:33Z antanas 
;
_cod_original_cell_volume 1626.4(7)
_cod_original_sg_symbol_H-M P2(1)/c
_cod_database_code 4349460

loop_
_symmetry_equiv_pos_as_xyz
'x, y, z'
'-x, y+1/2, -z+1/2'
'-x, -y, -z'
'x, -y-1/2, z-1/2'

loop_
_atom_site_label
_atom_site_type_symbol
_atom_site_fract_x
_atom_site_fract_y
_atom_site_fract_z
_atom_site_U_iso_or_equiv
_atom_site_adp_type
_atom_site_occupancy
_atom_site_symmetry_multiplicity
_atom_site_calc_flag
_atom_site_refinement_flags
Er1 Er 0.33404(2) 0.54162(4) 0.31970(3) 0.01490(15) Uani 1 1 d .
N1 N 0.1589(4) 0.3429(10) 0.4365(7) 0.0267(16) Uani 1 1 d .
B1 B 0.2425(6) 0.3407(11) 0.4386(8) 0.0210(18) Uani 1 1 d .
C1 C 0.2183(6) 0.6193(12) 0.1621(8) 0.0296(19) Uani 1 1 d .
H1 H 0.1638 0.5891 0.1373 0.035 Uiso 1 1 calc R
C2 C 0.2283(6) 0.7421(11) 0.2466(8) 0.0279(19) Uani 1 1 d .
H2 H 0.1789 0.7765 0.2646 0.034 Uiso 1 1 calc R
C3 C 0.2941(6) 0.8250(10) 0.3100(7) 0.0261(19) Uani 1 1 d .
H3 H 0.2786 0.9019 0.3612 0.031 Uiso 1 1 calc R
C4 C 0.3784(6) 0.8225(9) 0.3166(7) 0.0222(17) Uani 1 1 d .
H4 H 0.4060 0.8969 0.3716 0.027 Uiso 1 1 calc R
C5 C 0.4304(6) 0.7341(10) 0.2596(8) 0.0257(18) Uani 1 1 d .
H5 H 0.4849 0.7642 0.2842 0.031 Uiso 1 1 calc R
C6 C 0.4204(6) 0.6117(10) 0.1748(8) 0.0248(18) Uani 1 1 d .
H6 H 0.4697 0.5780 0.1558 0.030 Uiso 1 1 calc R
C7 C 0.3536(6) 0.5281(10) 0.1119(7) 0.0246(19) Uani 1 1 d .
H7 H 0.3688 0.4506 0.0609 0.029 Uiso 1 1 calc R
C8 C 0.2710(6) 0.5308(10) 0.1059(8) 0.026(2) Uani 1 1 d .
H8 H 0.2435 0.4558 0.0513 0.031 Uiso 1 1 calc R
C9 C 0.3033(5) 0.4385(10) 0.5284(7) 0.0195(16) Uani 1 1 d .
H9 H 0.2846 0.5102 0.5804 0.023 Uiso 1 1 calc R
C10 C 0.3861(5) 0.4211(10) 0.5330(7) 0.0202(16) Uani 1 1 d .
H10 H 0.4224 0.4745 0.5935 0.024 Uiso 1 1 calc R
C11 C 0.4177(5) 0.3270(10) 0.4508(7) 0.0200(16) Uani 1 1 d .
H11 H 0.4739 0.3206 0.4546 0.024 Uiso 1 1 calc R
C12 C 0.3639(5) 0.2429(9) 0.3631(7) 0.0185(15) Uani 1 1 d U
H12 H 0.3859 0.1779 0.3102 0.022 Uiso 1 1 calc R
C13 C 0.2820(5) 0.2494(9) 0.3498(7) 0.0216(17) Uani 1 1 d .
H13 H 0.2493 0.1967 0.2849 0.026 Uiso 1 1 calc R
C14 C 0.1004(6) 0.2646(13) 0.3437(9) 0.034(2) Uani 1 1 d .
H14A H 0.1226 0.2589 0.2703 0.041 Uiso 1 1 calc R
H14B H 0.0511 0.3294 0.3262 0.041 Uiso 1 1 calc R
C15 C 0.0787(8) 0.1013(16) 0.3767(13) 0.056(3) Uani 1 1 d .
H15A H 0.1277 0.0412 0.4064 0.084 Uiso 1 1 calc R
H15B H 0.0477 0.0486 0.3066 0.084 Uiso 1 1 calc R
H15C H 0.0465 0.1075 0.4386 0.084 Uiso 1 1 calc R
C16 C 0.1237(6) 0.4353(14) 0.5214(9) 0.034(2) Uani 1 1 d .
H16A H 0.1629 0.4421 0.5972 0.040 Uiso 1 1 calc R
H16B H 0.0757 0.3797 0.5371 0.040 Uiso 1 1 calc R
C17 C 0.1001(6) 0.5995(16) 0.4785(10) 0.042(3) Uani 1 1 d .
H17A H 0.1483 0.6595 0.4716 0.063 Uiso 1 1 calc R
H17B H 0.0726 0.6519 0.5351 0.063 Uiso 1 1 calc R
H17C H 0.0642 0.5940 0.4007 0.063 Uiso 1 1 calc R

loop_
_atom_site_aniso_label
_atom_site_aniso_U_11
_atom_site_aniso_U_22
_atom_site_aniso_U_33
_atom_site_aniso_U_23
_atom_site_aniso_U_13
_atom_site_aniso_U_12
Er1 0.0267(2) 0.0085(2) 0.0104(2) 0.00212(11) 0.00588(14) 0.00001(12)
N1 0.022(4) 0.035(4) 0.023(4) 0.002(3) 0.003(3) -0.006(3)
B1 0.029(5) 0.018(4) 0.016(4) 0.006(3) 0.004(3) -0.001(4)
C1 0.033(5) 0.027(5) 0.027(4) 0.002(4) 0.000(4) 0.001(4)
C2 0.029(5) 0.028(5) 0.029(4) 0.004(4) 0.009(4) 0.010(4)
C3 0.048(6) 0.015(4) 0.016(4) 0.001(3) 0.010(4) 0.007(4)
C4 0.039(5) 0.010(3) 0.017(4) 0.001(3) 0.003(3) -0.001(3)
C5 0.033(5) 0.021(4) 0.024(4) 0.004(3) 0.007(3) -0.007(3)
C6 0.034(5) 0.019(4) 0.024(4) 0.004(3) 0.013(3) 0.003(4)
C7 0.048(6) 0.016(4) 0.012(4) 0.002(3) 0.010(4) 0.006(4)
C8 0.047(6) 0.015(4) 0.012(4) 0.002(3) -0.001(4) 0.000(3)
C9 0.025(4) 0.022(4) 0.012(4) 0.001(3) 0.006(3) 0.001(3)
C10 0.028(4) 0.019(4) 0.013(4) 0.005(3) 0.002(3) -0.005(3)
C11 0.017(4) 0.020(4) 0.023(4) 0.006(3) 0.003(3) 0.001(3)
C12 0.027(3) 0.009(3) 0.020(3) 0.003(2) 0.007(3) 0.005(3)
C13 0.033(5) 0.009(4) 0.022(4) 0.001(3) 0.004(3) -0.002(3)
C14 0.024(5) 0.043(6) 0.035(5) -0.002(4) 0.002(4) -0.007(4)
C15 0.050(7) 0.043(7) 0.066(9) 0.001(6) -0.011(6) -0.013(6)
C16 0.020(4) 0.056(7) 0.025(5) -0.002(4) 0.008(4) -0.004(4)
C17 0.028(5) 0.059(7) 0.039(6) -0.020(5) 0.008(4) 0.004(5)

loop_
_atom_type_symbol
_atom_type_description
_atom_type_scat_dispersion_real
_atom_type_scat_dispersion_imag
_atom_type_scat_source
C C 0.0033 0.0016 'International Tables Vol C Tables 4.2.6.8 and 6.1.1.4'
H H 0.0000 0.0000 'International Tables Vol C Tables 4.2.6.8 and 6.1.1.4'
N N 0.0061 0.0033 'International Tables Vol C Tables 4.2.6.8 and 6.1.1.4'
B B 0.0013 0.0007 'International Tables Vol C Tables 4.2.6.8 and 6.1.1.4'
Er Er -0.2586 4.9576 'International Tables Vol C Tables 4.2.6.8 and 6.1.1.4'

loop_
_geom_angle_atom_site_label_1
_geom_angle_atom_site_label_2
_geom_angle_atom_site_label_3
_geom_angle
C7 Er1 C8 32.6(3)
C7 Er1 C1 63.1(3)
C8 Er1 C1 33.1(3)
C7 Er1 C3 95.0(3)
C8 Er1 C3 86.0(3)
C1 Er1 C3 62.8(3)
C7 Er1 C6 33.0(3)
C8 Er1 C6 63.0(3)
C1 Er1 C6 86.4(3)
C3 Er1 C6 86.0(3)
C7 Er1 C2 86.0(3)
C8 Er1 C2 63.2(3)
C1 Er1 C2 32.9(3)
C3 Er1 C2 32.5(3)
C6 Er1 C2 95.3(3)
C7 Er1 C4 86.1(3)
C8 Er1 C4 95.4(3)
C1 Er1 C4 86.3(3)
C3 Er1 C4 33.0(3)
C6 Er1 C4 63.0(3)
C2 Er1 C4 63.0(3)
C7 Er1 C5 63.0(3)
C8 Er1 C5 86.0(3)
C1 Er1 C5 95.4(3)
C3 Er1 C5 63.0(3)
C6 Er1 C5 32.8(3)
C2 Er1 C5 86.0(3)
C4 Er1 C5 32.8(3)
C7 Er1 C11 111.4(3)
C8 Er1 C11 128.9(3)
C1 Er1 C11 150.6(3)
C3 Er1 C11 144.4(3)
C6 Er1 C11 103.1(3)
C2 Er1 C11 161.3(3)
C4 Er1 C11 122.9(3)
C5 Er1 C11 107.6(3)
C7 Er1 C12 94.7(3)
C8 Er1 C12 100.6(3)
C1 Er1 C12 119.5(3)
C3 Er1 C12 169.8(3)
C6 Er1 C12 103.9(3)
C2 Er1 C12 145.6(3)
C4 Er1 C12 151.5(3)
C5 Er1 C12 124.9(3)
C11 Er1 C12 31.5(3)
C7 Er1 C10 142.4(3)
C8 Er1 C10 154.8(3)
C1 Er1 C10 148.3(3)
C3 Er1 C10 117.0(3)
C6 Er1 C10 125.1(3)
C2 Er1 C10 131.6(3)
C4 Er1 C10 109.6(3)
C5 Er1 C10 112.9(3)
C11 Er1 C10 31.4(3)
C12 Er1 C10 55.3(3)
C7 Er1 C13 101.0(3)
C8 Er1 C13 90.2(3)
C1 Er1 C13 96.0(3)
C3 Er1 C13 143.5(3)
C6 Er1 C13 124.0(3)
C2 Er1 C13 116.1(3)
C4 Er1 C13 172.7(3)
C5 Er1 C13 152.9(3)
C11 Er1 C13 55.5(3)
C12 Er1 C13 30.0(3)
C10 Er1 C13 65.2(3)
B1 N1 C14 122.9(8)
B1 N1 C16 122.2(8)
C14 N1 C16 114.7(8)
N1 B1 C13 124.2(8)
N1 B1 C9 122.7(8)
C13 B1 C9 113.0(8)
N1 B1 Er1 128.9(6)
C13 B1 Er1 68.3(4)
C9 B1 Er1 69.0(5)
C2 C1 C8 134.6(9)
C2 C1 Er1 73.9(5)
C8 C1 Er1 73.2(5)
C2 C1 H1 112.7
C8 C1 H1 112.7
Er1 C1 H1 137.2
C3 C2 C1 134.9(9)
C3 C2 Er1 73.6(5)
C1 C2 Er1 73.2(5)
C3 C2 H2 112.5
C1 C2 H2 112.5
Er1 C2 H2 138.1
C2 C3 C4 135.7(8)
C2 C3 Er1 73.8(5)
C4 C3 Er1 73.8(5)
C2 C3 H3 112.1
C4 C3 H3 112.1
Er1 C3 H3 137.8
C5 C4 C3 134.4(8)
C5 C4 Er1 73.7(5)
C3 C4 Er1 73.2(5)
C5 C4 H4 112.8
C3 C4 H4 112.8
Er1 C4 H4 137.3
C6 C5 C4 135.0(9)
C6 C5 Er1 73.3(5)
C4 C5 Er1 73.5(5)
C6 C5 H5 112.5
C4 C5 H5 112.5
Er1 C5 H5 138.3
C5 C6 C7 134.4(9)
C5 C6 Er1 73.9(5)
C7 C6 Er1 72.7(5)
C5 C6 H6 112.8
C7 C6 H6 112.8
Er1 C6 H6 137.8
C8 C7 C6 136.0(8)
C8 C7 Er1 73.9(5)
C6 C7 Er1 74.3(5)
C8 C7 H7 112.0
C6 C7 H7 112.0
Er1 C7 H7 137.0
C7 C8 C1 135.0(8)
C7 C8 Er1 73.4(5)
C1 C8 Er1 73.7(5)
C7 C8 H8 112.5
C1 C8 H8 112.5
Er1 C8 H8 137.7
C10 C9 B1 120.1(8)
C10 C9 Er1 72.6(5)
B1 C9 Er1 78.6(5)
C10 C9 H9 120.0
B1 C9 H9 120.0
Er1 C9 H9 119.8
C9 C10 C11 122.7(8)
C9 C10 Er1 76.9(5)
C11 C10 Er1 72.7(4)
C9 C10 H10 118.7
C11 C10 H10 118.7
Er1 C10 H10 123.1
C12 C11 C10 118.8(7)
C12 C11 Er1 74.7(4)
C10 C11 Er1 75.9(5)
C12 C11 H11 120.6
C10 C11 H11 120.6
Er1 C11 H11 119.9
C13 C12 C11 124.1(7)
C13 C12 Er1 77.6(5)
C11 C12 Er1 73.8(4)
C13 C12 H12 118.0
C11 C12 H12 118.0
Er1 C12 H12 121.8
C12 C13 B1 120.8(8)
C12 C13 Er1 72.4(5)
B1 C13 Er1 79.5(5)
C12 C13 H13 119.6
B1 C13 H13 119.6
Er1 C13 H13 119.4
N1 C14 C15 113.5(9)
N1 C14 H14A 108.9
C15 C14 H14A 108.9
N1 C14 H14B 108.9
C15 C14 H14B 108.9
H14A C14 H14B 107.7
C14 C15 H15A 109.5
C14 C15 H15B 109.5
H15A C15 H15B 109.5
C14 C15 H15C 109.5
H15A C15 H15C 109.5
H15B C15 H15C 109.5
N1 C16 C17 113.2(8)
N1 C16 H16A 108.9
C17 C16 H16A 108.9
N1 C16 H16B 108.9
C17 C16 H16B 108.9
H16A C16 H16B 107.8
C16 C17 H17A 109.5
C16 C17 H17B 109.5
H17A C17 H17B 109.5
C16 C17 H17C 109.5
H17A C17 H17C 109.5
H17B C17 H17C 109.5

loop_
_geom_bond_atom_site_label_1
_geom_bond_atom_site_label_2
_geom_bond_distance
Er1 C7 2.477(8)
Er1 C8 2.483(9)
Er1 C1 2.489(9)
Er1 C3 2.496(9)
Er1 C6 2.498(9)
Er1 C2 2.498(9)
Er1 C4 2.503(8)
Er1 C5 2.505(9)
Er1 C11 2.603(8)
Er1 C12 2.614(8)
Er1 C10 2.643(8)
Er1 C13 2.678(8)
N1 B1 1.418(12)
N1 C14 1.467(12)
N1 C16 1.468(13)
B1 C13 1.536(13)
B1 C9 1.551(13)
C1 C2 1.411(13)
C1 C8 1.418(14)
C1 H1 0.9500
C2 C3 1.400(14)
C2 H2 0.9500
C3 C4 1.420(14)
C3 H3 0.9500
C4 C5 1.415(13)
C4 H4 0.9500
C5 C6 1.411(13)
C5 H5 0.9500
C6 C7 1.414(14)
C6 H6 0.9500
C7 C8 1.394(15)
C7 H7 0.9500
C8 H8 0.9500
C9 C10 1.407(12)
C9 H9 0.9500
C10 C11 1.419(12)
C10 H10 0.9500
C11 C12 1.414(12)
C11 H11 0.9500
C12 C13 1.372(12)
C12 H12 0.9500
C13 H13 0.9500
C14 C15 1.502(17)
C14 H14A 0.9900
C14 H14B 0.9900
C15 H15A 0.9800
C15 H15B 0.9800
C15 H15C 0.9800
C16 C17 1.506(17)
C16 H16A 0.9900
C16 H16B 0.9900
C17 H17A 0.9800
C17 H17B 0.9800
C17 H17C 0.9800

loop_
_geom_torsion_atom_site_label_1
_geom_torsion_atom_site_label_2
_geom_torsion_atom_site_label_3
_geom_torsion_atom_site_label_4
_geom_torsion
C14 N1 B1 C13 -3.8(14)
C16 N1 B1 C13 -178.4(8)
C14 N1 B1 C9 173.0(8)
C16 N1 B1 C9 -1.5(13)
C14 N1 B1 Er1 84.7(11)
C16 N1 B1 Er1 -89.8(10)
C7 Er1 B1 N1 -81.8(9)
C8 Er1 B1 N1 -54.6(8)
C1 Er1 B1 N1 -23.1(8)
C3 Er1 B1 N1 38.8(9)
C6 Er1 B1 N1 -114.4(9)
C2 Er1 B1 N1 9.8(8)
C4 Er1 B1 N1 66.6(9)
C5 Er1 B1 N1 119.2(14)
C11 Er1 B1 N1 179.5(9)
C12 Er1 B1 N1 -146.2(9)
C10 Er1 B1 N1 145.2(9)
C13 Er1 B1 N1 -117.2(10)
C7 Er1 B1 C13 35.4(6)
C8 Er1 B1 C13 62.6(5)
C1 Er1 B1 C13 94.1(5)
C3 Er1 B1 C13 156.0(5)
C6 Er1 B1 C13 2.8(10)
C2 Er1 B1 C13 127.0(5)
C4 Er1 B1 C13 -176.2(5)
C5 Er1 B1 C13 -123.6(13)
C11 Er1 B1 C13 -63.3(5)
C12 Er1 B1 C13 -29.0(5)
C10 Er1 B1 C13 -97.6(6)
C7 Er1 B1 C9 162.4(5)
C8 Er1 B1 C9 -170.4(5)
C1 Er1 B1 C9 -138.8(5)
C3 Er1 B1 C9 -76.9(5)
C6 Er1 B1 C9 129.8(7)
C2 Er1 B1 C9 -106.0(5)
C4 Er1 B1 C9 -49.2(7)
C5 Er1 B1 C9 3.5(16)
C11 Er1 B1 C9 63.8(5)
C12 Er1 B1 C9 98.1(5)
C10 Er1 B1 C9 29.5(5)
C13 Er1 B1 C9 127.1(7)
C7 Er1 C1 C2 -130.0(6)
C8 Er1 C1 C2 -148.3(9)
C3 Er1 C1 C2 -18.1(5)
C6 Er1 C1 C2 -105.5(6)
C4 Er1 C1 C2 -42.4(6)
C5 Er1 C1 C2 -74.0(6)
C11 Er1 C1 C2 144.0(6)
C12 Er1 C1 C2 150.5(5)
C10 Er1 C1 C2 79.8(8)
C13 Er1 C1 C2 130.6(6)
C7 Er1 C1 C8 18.3(5)
C3 Er1 C1 C8 130.1(6)
C6 Er1 C1 C8 42.7(6)
C2 Er1 C1 C8 148.3(9)
C4 Er1 C1 C8 105.8(6)
C5 Er1 C1 C8 74.3(6)
C11 Er1 C1 C8 -67.8(8)
C12 Er1 C1 C8 -61.2(6)
C10 Er1 C1 C8 -132.0(6)
C13 Er1 C1 C8 -81.1(6)
C8 C1 C2 C3 -0.9(19)
Er1 C1 C2 C3 44.2(11)
C8 C1 C2 Er1 -45.0(11)
C7 Er1 C2 C3 -105.8(6)
C8 Er1 C2 C3 -130.2(6)
C1 Er1 C2 C3 -149.0(9)
C6 Er1 C2 C3 -74.1(6)
C4 Er1 C2 C3 -18.1(5)
C5 Er1 C2 C3 -42.7(5)
C11 Er1 C2 C3 95.0(10)
C12 Er1 C2 C3 161.7(5)
C10 Er1 C2 C3 74.7(6)
C13 Er1 C2 C3 153.8(5)
C7 Er1 C2 C1 43.2(6)
C8 Er1 C2 C1 18.8(5)
C3 Er1 C2 C1 149.0(9)
C6 Er1 C2 C1 74.9(6)
C4 Er1 C2 C1 130.9(6)
C5 Er1 C2 C1 106.4(6)
C11 Er1 C2 C1 -115.9(9)
C12 Er1 C2 C1 -49.3(8)
C10 Er1 C2 C1 -136.3(5)
C13 Er1 C2 C1 -57.2(6)
C1 C2 C3 C4 0.4(19)
Er1 C2 C3 C4 44.4(10)
C1 C2 C3 Er1 -44.1(11)
C7 Er1 C3 C2 74.5(6)
C8 Er1 C3 C2 43.1(6)
C1 Er1 C3 C2 18.3(5)
C6 Er1 C3 C2 106.3(6)
C4 Er1 C3 C2 149.4(8)
C5 Er1 C3 C2 130.7(6)
C11 Er1 C3 C2 -146.7(5)
C12 Er1 C3 C2 -87.1(16)
C10 Er1 C3 C2 -126.0(5)
C13 Er1 C3 C2 -41.9(7)
C7 Er1 C3 C4 -74.9(5)
C8 Er1 C3 C4 -106.3(5)
C1 Er1 C3 C4 -131.1(6)
C6 Er1 C3 C4 -43.1(5)
C2 Er1 C3 C4 -149.4(8)
C5 Er1 C3 C4 -18.7(5)
C11 Er1 C3 C4 63.9(7)
C12 Er1 C3 C4 123.5(15)
C10 Er1 C3 C4 84.6(5)
C13 Er1 C3 C4 168.8(5)
C2 C3 C4 C5 0.7(18)
Er1 C3 C4 C5 45.1(10)
C2 C3 C4 Er1 -44.4(10)
C7 Er1 C4 C5 -42.7(5)
C8 Er1 C4 C5 -74.1(6)
C1 Er1 C4 C5 -106.0(5)
C3 Er1 C4 C5 -148.1(8)
C6 Er1 C4 C5 -18.1(5)
C2 Er1 C4 C5 -130.2(6)
C11 Er1 C4 C5 70.3(6)
C12 Er1 C4 C5 49.9(8)
C10 Er1 C4 C5 102.2(5)
C13 Er1 C4 C5 145(2)
C7 Er1 C4 C3 105.4(5)
C8 Er1 C4 C3 74.1(5)
C1 Er1 C4 C3 42.2(5)
C6 Er1 C4 C3 130.0(6)
C2 Er1 C4 C3 17.9(5)
C5 Er1 C4 C3 148.1(8)
C11 Er1 C4 C3 -141.6(5)
C12 Er1 C4 C3 -161.9(5)
C10 Er1 C4 C3 -109.7(5)
C13 Er1 C4 C3 -66(2)
C3 C4 C5 C6 -1.0(18)
Er1 C4 C5 C6 44.0(10)
C3 C4 C5 Er1 -45.0(9)
C7 Er1 C5 C6 -18.7(5)
C8 Er1 C5 C6 -42.9(6)
C1 Er1 C5 C6 -74.7(6)
C3 Er1 C5 C6 -130.4(6)
C2 Er1 C5 C6 -106.2(6)
C4 Er1 C5 C6 -149.2(8)
C11 Er1 C5 C6 86.8(6)
C12 Er1 C5 C6 57.2(6)
C10 Er1 C5 C6 119.9(5)
C13 Er1 C5 C6 39.9(9)
C7 Er1 C5 C4 130.5(6)
C8 Er1 C5 C4 106.3(5)
C1 Er1 C5 C4 74.5(5)
C3 Er1 C5 C4 18.8(5)
C6 Er1 C5 C4 149.2(8)
C2 Er1 C5 C4 43.0(5)
C11 Er1 C5 C4 -123.9(5)
C12 Er1 C5 C4 -153.5(5)
C10 Er1 C5 C4 -90.9(5)
C13 Er1 C5 C4 -170.9(5)
C4 C5 C6 C7 0.3(18)
Er1 C5 C6 C7 44.3(10)
C4 C5 C6 Er1 -44.0(10)
C7 Er1 C6 C5 148.4(8)
C8 Er1 C6 C5 130.4(6)
C1 Er1 C6 C5 105.8(6)
C3 Er1 C6 C5 42.9(6)
C2 Er1 C6 C5 74.1(6)
C4 Er1 C6 C5 18.1(5)
C11 Er1 C6 C5 -102.3(5)
C12 Er1 C6 C5 -134.7(5)
C10 Er1 C6 C5 -77.6(6)
C13 Er1 C6 C5 -159.4(5)
C8 Er1 C6 C7 -18.1(5)
C1 Er1 C6 C7 -42.6(5)
C3 Er1 C6 C7 -105.6(5)
C2 Er1 C6 C7 -74.3(5)
C4 Er1 C6 C7 -130.3(6)
C5 Er1 C6 C7 -148.4(8)
C11 Er1 C6 C7 109.2(5)
C12 Er1 C6 C7 76.9(5)
C10 Er1 C6 C7 133.9(5)
C13 Er1 C6 C7 52.2(6)
C5 C6 C7 C8 0.5(18)
Er1 C6 C7 C8 45.1(10)
C5 C6 C7 Er1 -44.7(10)
C1 Er1 C7 C8 -18.5(5)
C3 Er1 C7 C8 -74.4(5)
C6 Er1 C7 C8 -149.2(8)
C2 Er1 C7 C8 -43.1(5)
C4 Er1 C7 C8 -106.3(5)
C5 Er1 C7 C8 -130.7(6)
C11 Er1 C7 C8 129.8(5)
C12 Er1 C7 C8 102.3(5)
C10 Er1 C7 C8 136.2(5)
C13 Er1 C7 C8 72.7(5)
C8 Er1 C7 C6 149.2(8)
C1 Er1 C7 C6 130.7(6)
C3 Er1 C7 C6 74.7(5)
C2 Er1 C7 C6 106.0(5)
C4 Er1 C7 C6 42.9(5)
C5 Er1 C7 C6 18.5(5)
C11 Er1 C7 C6 -81.0(5)
C12 Er1 C7 C6 -108.5(5)
C10 Er1 C7 C6 -74.6(6)
C13 Er1 C7 C6 -138.1(5)
C6 C7 C8 C1 -0.6(18)
Er1 C7 C8 C1 44.6(10)
C6 C7 C8 Er1 -45.2(10)
C2 C1 C8 C7 0.7(19)
Er1 C1 C8 C7 -44.5(10)
C2 C1 C8 Er1 45.3(11)
C1 Er1 C8 C7 148.8(8)
C3 Er1 C8 C7 105.8(5)
C6 Er1 C8 C7 18.3(5)
C2 Er1 C8 C7 130.2(6)
C4 Er1 C8 C7 74.2(5)
C5 Er1 C8 C7 42.7(5)
C11 Er1 C8 C7 -66.9(6)
C12 Er1 C8 C7 -82.1(5)
C10 Er1 C8 C7 -97.5(8)
C13 Er1 C8 C7 -110.4(5)
C7 Er1 C8 C1 -148.8(8)
C3 Er1 C8 C1 -43.0(6)
C6 Er1 C8 C1 -130.6(6)
C2 Er1 C8 C1 -18.7(5)
C4 Er1 C8 C1 -74.7(6)
C5 Er1 C8 C1 -106.2(6)
C11 Er1 C8 C1 144.3(5)
C12 Er1 C8 C1 129.1(5)
C10 Er1 C8 C1 113.7(8)
C13 Er1 C8 C1 100.7(6)
N1 B1 C9 C10 174.5(8)
C13 B1 C9 C10 -8.3(11)
Er1 B1 C9 C10 -62.0(7)
N1 B1 C9 Er1 -123.5(8)
C13 B1 C9 Er1 53.7(6)
C7 Er1 C9 C10 87.8(9)
C8 Er1 C9 C10 140.8(5)
C1 Er1 C9 C10 174.8(5)
C3 Er1 C9 C10 -118.5(5)
C6 Er1 C9 C10 -4.5(9)
C2 Er1 C9 C10 -152.3(5)
C4 Er1 C9 C10 -85.2(5)
C5 Er1 C9 C10 -52.1(7)
C11 Er1 C9 C10 28.5(5)
C12 Er1 C9 C10 63.2(5)
C13 Er1 C9 C10 96.4(6)
C7 Er1 C9 B1 -39.0(10)
C8 Er1 C9 B1 14.0(7)
C1 Er1 C9 B1 48.0(6)
C3 Er1 C9 B1 114.7(5)
C6 Er1 C9 B1 -131.3(7)
C2 Er1 C9 B1 80.9(5)
C4 Er1 C9 B1 148.0(5)
C5 Er1 C9 B1 -178.9(5)
C11 Er1 C9 B1 -98.3(5)
C12 Er1 C9 B1 -63.6(5)
C10 Er1 C9 B1 -126.8(7)
C13 Er1 C9 B1 -30.4(5)
B1 C9 C10 C11 5.9(12)
Er1 C9 C10 C11 -59.2(7)
B1 C9 C10 Er1 65.1(7)
C7 Er1 C10 C9 -142.3(5)
C8 Er1 C10 C9 -81.2(9)
C1 Er1 C10 C9 -8.8(8)
C3 Er1 C10 C9 72.5(6)
C6 Er1 C10 C9 177.7(5)
C2 Er1 C10 C9 36.9(7)
C4 Er1 C10 C9 107.6(5)
C5 Er1 C10 C9 142.7(5)
C11 Er1 C10 C9 -130.8(8)
C12 Er1 C10 C9 -99.7(6)
C13 Er1 C10 C9 -66.9(5)
C7 Er1 C10 C11 -11.5(7)
C8 Er1 C10 C11 49.6(9)
C1 Er1 C10 C11 122.0(6)
C3 Er1 C10 C11 -156.7(5)
C6 Er1 C10 C11 -51.5(6)
C2 Er1 C10 C11 167.6(5)
C4 Er1 C10 C11 -121.6(5)
C5 Er1 C10 C11 -86.5(5)
C12 Er1 C10 C11 31.1(5)
C13 Er1 C10 C11 63.9(5)
C9 C10 C11 C12 -2.2(12)
Er1 C10 C11 C12 -63.4(7)
C9 C10 C11 Er1 61.2(7)
C7 Er1 C11 C12 -61.8(5)
C8 Er1 C11 C12 -29.6(6)
C1 Er1 C11 C12 10.9(8)
C3 Er1 C11 C12 162.9(5)
C6 Er1 C11 C12 -95.4(5)
C2 Er1 C11 C12 95.7(10)
C4 Er1 C11 C12 -161.4(5)
C5 Er1 C11 C12 -129.1(5)
C10 Er1 C11 C12 125.7(7)
C13 Er1 C11 C12 27.1(4)
C7 Er1 C11 C10 172.5(5)
C8 Er1 C11 C10 -155.3(5)
C1 Er1 C11 C10 -114.8(7)
C3 Er1 C11 C10 37.2(7)
C6 Er1 C11 C10 138.9(5)
C2 Er1 C11 C10 -29.9(12)
C4 Er1 C11 C10 72.9(6)
C5 Er1 C11 C10 105.2(5)
C12 Er1 C11 C10 -125.7(7)
C13 Er1 C11 C10 -98.6(5)
C10 C11 C12 C13 1.9(12)
Er1 C11 C12 C13 -62.2(7)
C10 C11 C12 Er1 64.0(7)
C7 Er1 C12 C13 -104.1(5)
C8 Er1 C12 C13 -71.6(5)
C1 Er1 C12 C13 -42.5(6)
C3 Er1 C12 C13 57.5(17)
C6 Er1 C12 C13 -136.2(5)
C2 Er1 C12 C13 -14.3(7)
C4 Er1 C12 C13 165.4(5)
C5 Er1 C12 C13 -164.2(5)
C11 Er1 C12 C13 131.4(7)
C10 Er1 C12 C13 100.4(5)
C7 Er1 C12 C11 124.6(5)
C8 Er1 C12 C11 157.0(5)
C1 Er1 C12 C11 -173.9(5)
C3 Er1 C12 C11 -73.8(17)
C6 Er1 C12 C11 92.4(5)
C2 Er1 C12 C11 -145.7(5)
C4 Er1 C12 C11 34.0(8)
C5 Er1 C12 C11 64.4(6)
C10 Er1 C12 C11 -31.0(5)
C13 Er1 C12 C11 -131.4(7)
C11 C12 C13 B1 -5.2(12)
Er1 C12 C13 B1 -65.6(7)
C11 C12 C13 Er1 60.4(7)
N1 B1 C13 C12 -174.8(8)
C9 B1 C13 C12 8.0(11)
Er1 B1 C13 C12 62.0(7)
N1 B1 C13 Er1 123.1(8)
C9 B1 C13 Er1 -54.0(6)
C7 Er1 C13 C12 80.1(5)
C8 Er1 C13 C12 111.1(5)
C1 Er1 C13 C12 143.8(5)
C3 Er1 C13 C12 -165.4(5)
C6 Er1 C13 C12 54.1(6)
C2 Er1 C13 C12 171.1(5)
C4 Er1 C13 C12 -108(2)
C5 Er1 C13 C12 29.3(9)
C11 Er1 C13 C12 -28.4(5)
C10 Er1 C13 C12 -62.9(5)
C7 Er1 C13 B1 -152.6(5)
C8 Er1 C13 B1 -121.7(5)
C1 Er1 C13 B1 -89.0(5)
C3 Er1 C13 B1 -38.1(7)
C6 Er1 C13 B1 -178.7(5)
C2 Er1 C13 B1 -61.7(6)
C4 Er1 C13 B1 19(2)
C5 Er1 C13 B1 156.6(6)
C11 Er1 C13 B1 98.9(5)
C12 Er1 C13 B1 127.3(7)
C10 Er1 C13 B1 64.4(5)
B1 N1 C14 C15 94.6(12)
C16 N1 C14 C15 -90.4(12)
B1 N1 C16 C17 90.7(11)
C14 N1 C16 C17 -84.3(11)
